data_7233179
loop_
_publ_author_name
'Miriam Mas-Montoya'
'Rocio Ponce Ortiz'
'David Curiel'
'Arturo Espinosa'
'Magali Allain'
'Antonio Facchetti'
'Tobin J. Marks'

_publ_section_title
;
 Isomeric carbazolocarbazoles: synthesis, characterization and comparative
 study in Organic Field Effect Transistors
;
_journal_name_full 'Journal of Materials Chemistry C'
_journal_page_first 1959
_journal_page_last 1969
_journal_paper_doi 10.1039/C2TC00363E
_journal_volume 1
_journal_year 2013
_chemical_formula_moiety 'C38 H46 N2'
_chemical_formula_sum 'C38 H46 N2'
_chemical_formula_weight 530.77
_space_group_IT_number 14
_space_group_name_Hall '-P 2ybc'
_space_group_name_H-M_alt 'P 1 21/c 1'
_symmetry_cell_setting monoclinic
_symmetry_space_group_name_Hall '-P 2ybc'
_symmetry_space_group_name_H-M 'P 1 21/c 1'
_cell_angle_alpha 90
_cell_angle_beta 96.53(1)
_cell_angle_gamma 90
_cell_formula_units_Z 2
_cell_length_a 15.341(3)
_cell_length_b 12.123(1)
_cell_length_c 8.5232(8)
_cell_measurement_reflns_used 4237
_cell_measurement_temperature 293(2)
_cell_measurement_theta_max 27.6
_cell_measurement_theta_min 2.67
_cell_volume 1574.9(4)
_computing_cell_refinement 'Dirax/lsq (Duisenberg & Schreurs, 1989-2000)'
_computing_data_collection 'Collect (Nonius BV, 1997-2000)'
_computing_data_reduction 'EvalCCD (Duisenberg & Schreurs 1990-2000)'
_computing_molecular_graphics 'DIAMOND 3.2f (Crystal Impact GbR 2005)'
_computing_publication_material 'WinGX publication routines (Farrugia, 1999)'
_computing_structure_refinement 'SHELXL-97 (Sheldrick, 1997)'
_computing_structure_solution 'Direct methods (Sir92,Altomare et al.,1993)'
_diffrn_ambient_temperature 293(2)
_diffrn_detector_area_resol_mean 9
_diffrn_measured_fraction_theta_full 0.978
_diffrn_measured_fraction_theta_max 0.978
_diffrn_measurement_device_type KappaCCD
_diffrn_measurement_method CCD
_diffrn_radiation_monochromator 'horizontally mounted graphite crystal'
_diffrn_radiation_probe x-ray
_diffrn_radiation_type MoK\a
_diffrn_radiation_wavelength 0.71073
_diffrn_reflns_av_R_equivalents 0.0694
_diffrn_reflns_limit_h_max 19
_diffrn_reflns_limit_h_min -19
_diffrn_reflns_limit_k_max 14
_diffrn_reflns_limit_k_min -15
_diffrn_reflns_limit_l_max 11
_diffrn_reflns_limit_l_min -10
_diffrn_reflns_number 12476
_diffrn_reflns_theta_full 27.6
_diffrn_reflns_theta_max 27.6
_diffrn_reflns_theta_min 2.15
_exptl_absorpt_coefficient_mu 0.064
_exptl_absorpt_correction_T_max 0.995
_exptl_absorpt_correction_T_min 0.758
_exptl_absorpt_correction_type multi-scan
_exptl_absorpt_process_details
;
'(SADABS (Sheldrick, Bruker, 2000))'
;
_exptl_crystal_colour yellow
_exptl_crystal_density_diffrn 1.119
_exptl_crystal_density_method 'not measured'
_exptl_crystal_description prism
_exptl_crystal_F_000 576
_exptl_crystal_size_max 0.3
_exptl_crystal_size_mid 0.27
_exptl_crystal_size_min 0.08
_refine_diff_density_max 0.185
_refine_diff_density_min -0.204
_refine_ls_extinction_method none
_refine_ls_goodness_of_fit_ref 1.066
_refine_ls_hydrogen_treatment constr
_refine_ls_matrix_type full
_refine_ls_number_parameters 182
_refine_ls_number_reflns 3573
_refine_ls_number_restraints 0
_refine_ls_restrained_S_all 1.066
_refine_ls_R_factor_gt 0.0761
_refine_ls_shift/su_max 0
_refine_ls_structure_factor_coef Fsqd
_refine_ls_weighting_details 'calc w=1/[\s^2^(Fo^2^)+(0.0422P)^2^+1.2158P] where P=(Fo^2^+2Fc^2^)/3'
_refine_ls_weighting_scheme calc
_refine_ls_wR_factor_ref 0.1873
_reflns_number_gt 1913
_reflns_number_total 3573
_reflns_threshold_expression >2sigma(I)
_cod_data_source_file 1000002.cif
_cod_data_source_block PCOD1000002
_cod_database_code 7233179

loop_
_symmetry_equiv_pos_as_xyz
'x, y, z'
'-x, y+1/2, -z+1/2'
'-x, -y, -z'
'x, -y-1/2, z-1/2'

loop_
_atom_site_label
_atom_site_type_symbol
_atom_site_fract_x
_atom_site_fract_y
_atom_site_fract_z
_atom_site_U_iso_or_equiv
_atom_site_adp_type
_atom_site_occupancy
_atom_site_calc_flag
_atom_site_refinement_flags
_atom_site_disorder_group
_atom_site_disorder_assembly
C1 C 0.33696(18) 0.5234(2) 0.3563(3) 0.0476(7) Uani 1 d . . .
C2 C 0.2690(2) 0.5508(2) 0.4443(4) 0.0577(8) Uani 1 d . . .
H2 H 0.2642 0.5174 0.5412 0.069 Uiso 1 calc R . .
C3 C 0.2093(2) 0.6284(3) 0.3841(4) 0.0641(9) Uani 1 d . . .
H3 H 0.1628 0.6467 0.4403 0.077 Uiso 1 calc R . .
C4 C 0.2169(2) 0.6804(3) 0.2401(4) 0.0668(9) Uani 1 d . . .
H4 H 0.176 0.7334 0.2024 0.08 Uiso 1 calc R . .
C5 C 0.28429(19) 0.6540(2) 0.1533(4) 0.0558(8) Uani 1 d . . .
H5 H 0.289 0.6897 0.058 0.067 Uiso 1 calc R . .
C6 C 0.34597(17) 0.5735(2) 0.2083(3) 0.0438(6) Uani 1 d . . .
C7 C 0.42172(17) 0.5230(2) 0.1504(3) 0.0416(6) Uani 1 d . . .
C8 C 0.45480(17) 0.4467(2) 0.2664(3) 0.0432(6) Uani 1 d . . .
C9 C 0.46244(16) 0.5335(2) 0.0082(3) 0.0412(6) Uani 1 d . . .
C10 C 0.43050(18) 0.6069(2) -0.1159(3) 0.0472(7) Uani 1 d . . .
H10 H 0.3809 0.649 -0.1048 0.057 Uiso 1 calc R . .
C11 C 0.47026(17) 0.6176(2) -0.2507(3) 0.0479(7) Uani 1 d . . .
H11 H 0.4483 0.6661 -0.3301 0.057 Uiso 1 calc R . .
C12 C 0.4112(2) 0.3684(2) 0.5197(3) 0.0532(7) Uani 1 d . . .
H12A H 0.3813 0.3979 0.6049 0.064 Uiso 1 calc R . .
H12B H 0.4726 0.3592 0.5593 0.064 Uiso 1 calc R . .
C13 C 0.3727(2) 0.2566(2) 0.4732(4) 0.0561(8) Uani 1 d . . .
H13A H 0.4047 0.2264 0.3913 0.067 Uiso 1 calc R . .
H13B H 0.3826 0.2081 0.5639 0.067 Uiso 1 calc R . .
C14 C 0.2760(2) 0.2542(2) 0.4143(4) 0.0595(8) Uani 1 d . . .
H14A H 0.2663 0.2938 0.3149 0.071 Uiso 1 calc R . .
H14B H 0.2436 0.2918 0.4897 0.071 Uiso 1 calc R . .
C15 C 0.2414(2) 0.1373(3) 0.3906(4) 0.0693(9) Uani 1 d . . .
H15A H 0.2754 0.0996 0.3176 0.083 Uiso 1 calc R . .
H15B H 0.2507 0.0986 0.4908 0.083 Uiso 1 calc R . .
C16 C 0.1468(2) 0.1301(3) 0.3293(5) 0.0797(11) Uani 1 d . . .
H16A H 0.1381 0.1659 0.2269 0.096 Uiso 1 calc R . .
H16B H 0.1132 0.1706 0.3998 0.096 Uiso 1 calc R . .
C17 C 0.1107(3) 0.0122(3) 0.3120(6) 0.0928(13) Uani 1 d . . .
H17A H 0.1436 -0.0283 0.2403 0.111 Uiso 1 calc R . .
H17B H 0.1196 -0.0241 0.414 0.111 Uiso 1 calc R . .
C18 C 0.0165(3) 0.0075(5) 0.2526(8) 0.1310(19) Uani 1 d . . .
H18A H 0.0075 0.0438 0.1506 0.157 Uiso 1 calc R . .
H18B H -0.0164 0.0481 0.3244 0.157 Uiso 1 calc R . .
C19 C -0.0195(4) -0.1089(5) 0.2355(9) 0.163(3) Uani 1 d . . .
H19A H 0.004 -0.1449 0.1491 0.245 Uiso 1 calc R . .
H19B H -0.0823 -0.1063 0.2153 0.245 Uiso 1 calc R . .
H19C H -0.0029 -0.1492 0.3311 0.245 Uiso 1 calc R . .
N1 N 0.40415(15) 0.44749(18) 0.3902(3) 0.0482(6) Uani 1 d . . .

loop_
_atom_site_aniso_label
_atom_site_aniso_U_11
_atom_site_aniso_U_22
_atom_site_aniso_U_33
_atom_site_aniso_U_23
_atom_site_aniso_U_13
_atom_site_aniso_U_12
C1 0.0497(16) 0.0380(14) 0.0538(16) -0.0056(12) 0.0005(13) -0.0068(12)
C2 0.0629(19) 0.0489(17) 0.0621(18) -0.0052(14) 0.0100(15) -0.0054(15)
C3 0.0587(19) 0.062(2) 0.072(2) -0.0099(17) 0.0123(16) 0.0025(16)
C4 0.0590(19) 0.059(2) 0.082(2) -0.0008(17) 0.0078(17) 0.0150(16)
C5 0.0564(18) 0.0444(16) 0.0659(18) 0.0016(14) 0.0039(15) 0.0058(14)
C6 0.0433(15) 0.0319(13) 0.0543(16) -0.0042(12) -0.0026(12) -0.0042(11)
C7 0.0414(14) 0.0321(13) 0.0487(14) -0.0018(11) -0.0059(11) -0.0024(11)
C8 0.0441(14) 0.0358(13) 0.0478(14) -0.0004(11) -0.0028(12) -0.0042(12)
C9 0.0403(13) 0.0322(13) 0.0489(14) 0.0018(11) -0.0045(11) -0.0044(11)
C10 0.0423(14) 0.0400(14) 0.0573(17) 0.0052(12) -0.0028(12) 0.0025(12)
C11 0.0476(15) 0.0415(15) 0.0517(16) 0.0086(12) -0.0067(13) 0.0017(12)
C12 0.0588(18) 0.0527(17) 0.0457(15) 0.0088(13) -0.0043(13) -0.0015(14)
C13 0.0638(19) 0.0446(16) 0.0582(17) 0.0119(14) -0.0006(14) -0.0030(14)
C14 0.0636(19) 0.0470(17) 0.0669(19) 0.0052(14) 0.0030(15) -0.0051(15)
C15 0.065(2) 0.0540(19) 0.086(2) 0.0015(17) -0.0003(18) -0.0096(16)
C16 0.070(2) 0.070(2) 0.097(3) 0.006(2) -0.001(2) -0.0086(19)
C17 0.075(3) 0.077(3) 0.126(3) -0.008(2) 0.011(2) -0.017(2)
C18 0.090(3) 0.117(4) 0.181(5) -0.005(4) -0.005(3) -0.027(3)
C19 0.119(4) 0.119(5) 0.250(8) -0.036(5) 0.015(5) -0.062(4)
N1 0.0536(14) 0.0414(13) 0.0487(13) 0.0034(10) 0.0015(11) -0.0006(11)

loop_
_atom_type_symbol
_atom_type_description
_atom_type_scat_dispersion_real
_atom_type_scat_dispersion_imag
_atom_type_scat_source
C C 0.0033 0.0016 'International Tables Vol C Tables 4.2.6.8 and 6.1.1.4'
H H 0 0 'International Tables Vol C Tables 4.2.6.8 and 6.1.1.4'
N N 0.0061 0.0033 'International Tables Vol C Tables 4.2.6.8 and 6.1.1.4'

loop_
_geom_angle_atom_site_label_1
_geom_angle_atom_site_label_2
_geom_angle_atom_site_label_3
_geom_angle
_geom_angle_site_symmetry_1
_geom_angle_site_symmetry_3
N1 C1 C2 129.1(3) . .
N1 C1 C6 108.9(2) . .
C2 C1 C6 122.1(3) . .
C3 C2 C1 118.1(3) . .
C3 C2 H2 120.9 . .
C1 C2 H2 120.9 . .
C2 C3 C4 121.3(3) . .
C2 C3 H3 119.4 . .
C4 C3 H3 119.4 . .
C5 C4 C3 120.7(3) . .
C5 C4 H4 119.6 . .
C3 C4 H4 119.6 . .
C4 C5 C6 120.1(3) . .
C4 C5 H5 120 . .
C6 C5 H5 120 . .
C5 C6 C1 117.7(3) . .
C5 C6 C7 135.8(3) . .
C1 C6 C7 106.5(2) . .
C8 C7 C9 119.8(2) . .
C8 C7 C6 106.1(2) . .
C9 C7 C6 134.0(2) . .
N1 C8 C7 110.1(2) . .
N1 C8 C11 127.9(2) . 3_665
C7 C8 C11 122.0(2) . 3_665
C10 C9 C9 119.7(3) . 3_665
C10 C9 C7 122.5(2) . .
C9 C9 C7 117.8(3) 3_665 .
C11 C10 C9 122.3(2) . .
C11 C10 H10 118.9 . .
C9 C10 H10 118.9 . .
C10 C11 C8 118.4(2) . 3_665
C10 C11 H11 120.8 . .
C8 C11 H11 120.8 3_665 .
N1 C12 C13 113.4(2) . .
N1 C12 H12A 108.9 . .
C13 C12 H12A 108.9 . .
N1 C12 H12B 108.9 . .
C13 C12 H12B 108.9 . .
H12A C12 H12B 107.7 . .
C14 C13 C12 116.3(3) . .
C14 C13 H13A 108.2 . .
C12 C13 H13A 108.2 . .
C14 C13 H13B 108.2 . .
C12 C13 H13B 108.2 . .
H13A C13 H13B 107.4 . .
C13 C14 C15 112.1(3) . .
C13 C14 H14A 109.2 . .
C15 C14 H14A 109.2 . .
C13 C14 H14B 109.2 . .
C15 C14 H14B 109.2 . .
H14A C14 H14B 107.9 . .
C16 C15 C14 114.4(3) . .
C16 C15 H15A 108.7 . .
C14 C15 H15A 108.7 . .
C16 C15 H15B 108.7 . .
C14 C15 H15B 108.7 . .
H15A C15 H15B 107.6 . .
C15 C16 C17 114.6(3) . .
C15 C16 H16A 108.6 . .
C17 C16 H16A 108.6 . .
C15 C16 H16B 108.6 . .
C17 C16 H16B 108.6 . .
H16A C16 H16B 107.6 . .
C18 C17 C16 113.5(4) . .
C18 C17 H17A 108.9 . .
C16 C17 H17A 108.9 . .
C18 C17 H17B 108.9 . .
C16 C17 H17B 108.9 . .
H17A C17 H17B 107.7 . .
C17 C18 C19 113.6(5) . .
C17 C18 H18A 108.8 . .
C19 C18 H18A 108.8 . .
C17 C18 H18B 108.8 . .
C19 C18 H18B 108.8 . .
H18A C18 H18B 107.7 . .
C18 C19 H19A 109.5 . .
C18 C19 H19B 109.5 . .
H19A C19 H19B 109.5 . .
C18 C19 H19C 109.5 . .
H19A C19 H19C 109.5 . .
H19B C19 H19C 109.5 . .
C8 N1 C1 108.4(2) . .
C8 N1 C12 125.1(2) . .
C1 N1 C12 125.7(2) . .

loop_
_geom_bond_atom_site_label_1
_geom_bond_atom_site_label_2
_geom_bond_distance
_geom_bond_site_symmetry_2
C1 N1 1.388(3) .
C1 C2 1.392(4) .
C1 C6 1.420(4) .
C2 C3 1.371(4) .
C2 H2 0.93 .
C3 C4 1.397(5) .
C3 H3 0.93 .
C4 C5 1.375(4) .
C4 H4 0.93 .
C5 C6 1.403(4) .
C5 H5 0.93 .
C6 C7 1.449(4) .
C7 C8 1.406(4) .
C7 C9 1.431(4) .
C8 N1 1.380(3) .
C8 C11 1.408(4) 3_665
C9 C10 1.426(3) .
C9 C9 1.430(5) 3_665
C10 C11 1.366(4) .
C10 H10 0.93 .
C11 C8 1.408(4) 3_665
C11 H11 0.93 .
C12 N1 1.458(3) .
C12 C13 1.513(4) .
C12 H12A 0.97 .
C12 H12B 0.97 .
C13 C14 1.511(4) .
C13 H13A 0.97 .
C13 H13B 0.97 .
C14 C15 1.519(4) .
C14 H14A 0.97 .
C14 H14B 0.97 .
C15 C16 1.488(5) .
C15 H15A 0.97 .
C15 H15B 0.97 .
C16 C17 1.534(5) .
C16 H16A 0.97 .
C16 H16B 0.97 .
C17 C18 1.477(6) .
C17 H17A 0.97 .
C17 H17B 0.97 .
C18 C19 1.516(6) .
C18 H18A 0.97 .
C18 H18B 0.97 .
C19 H19A 0.96 .
C19 H19B 0.96 .
C19 H19C 0.96 .
